data_4503846
loop_
_publ_author_name
'Xie, Yi-Ming'
'Liu, Jiu-Hui'
'Wu, Xiao-Yuan'
'Zhao, Zhen-Guo'
'Zhang, Qi-Sheng'
'Wang, Fei'
'Chen, Shan-Ci'
'Lu, Can-Zhong'

_publ_section_title
;
 New Ferroelectric and Nonlinear Optical Porous Coordination Polymer
 Constructed from a Rare (CuBr)\\infty Castellated Chain
;
_journal_issue 11
_journal_name_full 'Crystal Growth &amp; Design'
_journal_page_first 3914
_journal_paper_doi 10.1021/cg800624z
_journal_volume 8
_journal_year 2008
_chemical_formula_moiety 'C10 H15 Br Cu N4 O0.50'
_chemical_formula_sum 'C10 H15 Br Cu N4 O0.5'
_chemical_formula_weight 342.71
_chemical_name_systematic
; 
 ? 
;
_space_group_IT_number 46
_symmetry_cell_setting orthorhombic
_symmetry_space_group_name_Hall 'I 2 -2a'
_symmetry_space_group_name_H-M 'I m a 2'
_atom_sites_solution_hydrogens geom
_atom_sites_solution_primary direct
_atom_sites_solution_secondary difmap
_audit_creation_method SHELXL-97
_cell_angle_alpha 90.00
_cell_angle_beta 90.00
_cell_angle_gamma 90.00
_cell_formula_units_Z 4
_cell_length_a 17.596(7)
_cell_length_b 12.418(5)
_cell_length_c 7.181(3)
_cell_measurement_reflns_used 2516
_cell_measurement_temperature 293(2)
_cell_measurement_theta_max 27.4835
_cell_measurement_theta_min 3.0631
_cell_volume 1569.1(11)
_computing_cell_refinement 'CrystalClear (Rigaku Corp., 2000)'
_computing_data_collection 'CrystalClear (Rigaku Corp., 2000)'
_computing_data_reduction 'CrystalClear (Rigaku Corp., 2000)'
_computing_structure_refinement 'SHELXL-97 (Sheldrick, 1997)'
_computing_structure_solution 'SHELXS-97 (Sheldrick, 1990)'
_diffrn_ambient_temperature 293(2)
_diffrn_detector_area_resol_mean 14.6306
_diffrn_measured_fraction_theta_full 0.983
_diffrn_measured_fraction_theta_max 0.983
_diffrn_measurement_device_type 'Mercury70 '
_diffrn_measurement_method dtprofit.ref
_diffrn_radiation_monochromator graphite
_diffrn_radiation_source 'fine-focus sealed tube'
_diffrn_radiation_type MoK\a
_diffrn_radiation_wavelength 0.71073
_diffrn_reflns_av_R_equivalents 0.0297
_diffrn_reflns_av_sigmaI/netI 0.0370
_diffrn_reflns_limit_h_max 21
_diffrn_reflns_limit_h_min -19
_diffrn_reflns_limit_k_max 15
_diffrn_reflns_limit_k_min -15
_diffrn_reflns_limit_l_max 7
_diffrn_reflns_limit_l_min -8
_diffrn_reflns_number 4929
_diffrn_reflns_theta_full 25.47
_diffrn_reflns_theta_max 25.47
_diffrn_reflns_theta_min 3.28
_exptl_absorpt_coefficient_mu 3.925
_exptl_absorpt_correction_T_max 0.5074
_exptl_absorpt_correction_T_min 0.1846
_exptl_absorpt_correction_type multi-scan
_exptl_absorpt_process_details 'CrystalClear, Rigaku, 2002'
_exptl_crystal_colour colorless
_exptl_crystal_density_diffrn 1.451
_exptl_crystal_density_method 'not measured'
_exptl_crystal_description block
_exptl_crystal_F_000 684
_exptl_crystal_size_max 0.65
_exptl_crystal_size_mid 0.45
_exptl_crystal_size_min 0.20
_refine_diff_density_max 0.687
_refine_diff_density_min -0.361
_refine_diff_density_rms 0.088
_refine_ls_abs_structure_details 'Flack H D (1983), Acta Cryst. A39, 876-881'
_refine_ls_abs_structure_Flack 0.006(15)
_refine_ls_extinction_method none
_refine_ls_goodness_of_fit_ref 1.022
_refine_ls_hydrogen_treatment constr
_refine_ls_matrix_type full
_refine_ls_number_parameters 85
_refine_ls_number_reflns 1366
_refine_ls_number_restraints 1
_refine_ls_restrained_S_all 1.022
_refine_ls_R_factor_all 0.0287
_refine_ls_R_factor_gt 0.0280
_refine_ls_shift/su_max 0.000
_refine_ls_shift/su_mean 0.000
_refine_ls_structure_factor_coef Fsqd
_refine_ls_weighting_details 'calc w=1/[\s^2^(Fo^2^)+(0.0469P)^2^+0.0000P] where P=(Fo^2^+2Fc^2^)/3'
_refine_ls_weighting_scheme calc
_refine_ls_wR_factor_gt 0.0741
_refine_ls_wR_factor_ref 0.0744
_reflns_number_gt 1307
_reflns_number_total 1366
_reflns_threshold_expression >2sigma(I)
_cod_data_source_file cg800624z_si_002.cif
_cod_data_source_block 1
_cod_depositor_comments
;
The following automatic conversions were performed:

'_exptl_absorpt_correction_type' value 'Multi-scan' changed to
'multi-scan' according to
/home/saulius/struct/CIF-dictionaries/cif_core.dic dictionary named
'cif_core.dic' version 2.4.1 from 2010-06-29.

Automatic conversion script
Id: cif_fix_values 1715 2011-07-08 13:25:40Z adriana 
;
_cod_original_cell_volume 1569.2(10)
_cod_original_sg_symbol_Hall I2-2a
_cod_original_sg_symbol_H-M Ima2
_cod_original_formula_sum 'C10 H15 Br Cu N4 O0.50'
_cod_database_code 4503846

loop_
_symmetry_equiv_pos_as_xyz
'x, y, z'
'-x, -y, z'
'x+1/2, -y, z'
'-x+1/2, y, z'
'x+1/2, y+1/2, z+1/2'
'-x+1/2, -y+1/2, z+1/2'
'x+1, -y+1/2, z+1/2'
'-x+1, y+1/2, z+1/2'

loop_
_atom_site_label
_atom_site_type_symbol
_atom_site_fract_x
_atom_site_fract_y
_atom_site_fract_z
_atom_site_U_iso_or_equiv
_atom_site_adp_type
_atom_site_occupancy
_atom_site_symmetry_multiplicity
_atom_site_calc_flag
_atom_site_refinement_flags
Br1 Br 0.7500 0.15526(4) 0.25697(5) 0.03214(18) Uani 1 2 d S
Cu1 Cu 0.7500 0.13889(6) -0.09052(10) 0.0379(3) Uani 1 2 d S
C2 C 0.5349(2) 0.0333(3) -0.2723(6) 0.0271(8) Uani 1 1 d .
C1 C 0.5535(2) 0.1135(3) -0.3981(7) 0.0326(9) Uani 1 1 d .
N1 N 0.64734(18) 0.1029(3) -0.1884(5) 0.0339(8) Uani 1 1 d .
N2 N 0.6209(2) 0.1524(2) -0.3423(5) 0.0331(9) Uani 1 1 d .
H2A H 0.6447 0.2034 -0.3986 0.040 Uiso 1 1 calc R
C3 C 0.5949(2) 0.0303(3) -0.1424(6) 0.0315(9) Uani 1 1 d .
C4 C 0.6064(3) -0.0427(4) 0.0186(7) 0.0563(14) Uani 1 1 d .
H4A H 0.6528 -0.0243 0.0810 0.084 Uiso 1 1 calc R
H4B H 0.6091 -0.1158 -0.0246 0.084 Uiso 1 1 calc R
H4C H 0.5645 -0.0354 0.1035 0.084 Uiso 1 1 calc R
C5 C 0.5133(4) 0.1558(4) -0.5618(8) 0.0580(17) Uani 1 1 d .
H5A H 0.5431 0.2119 -0.6180 0.087 Uiso 1 1 calc R
H5B H 0.4650 0.1845 -0.5241 0.087 Uiso 1 1 calc R
H5C H 0.5055 0.0989 -0.6502 0.087 Uiso 1 1 calc R
O1W O 0.2846(11) 0.1218(15) -0.467(4) 0.119(10) Uani 0.25 1 d P

loop_
_atom_site_aniso_label
_atom_site_aniso_U_11
_atom_site_aniso_U_22
_atom_site_aniso_U_33
_atom_site_aniso_U_23
_atom_site_aniso_U_13
_atom_site_aniso_U_12
Br1 0.0308(4) 0.0340(3) 0.0317(3) -0.0025(3) 0.000 0.000
Cu1 0.0146(4) 0.0500(5) 0.0491(6) -0.0070(4) 0.000 0.000
C2 0.0174(18) 0.0329(18) 0.031(2) -0.0024(17) 0.0004(16) -0.0078(14)
C1 0.0241(18) 0.042(2) 0.032(2) 0.004(2) -0.003(2) -0.0112(15)
N1 0.0217(17) 0.0416(19) 0.038(2) 0.0037(15) -0.0053(15) -0.0096(14)
N2 0.0243(18) 0.0385(19) 0.037(2) 0.0061(15) 0.0000(14) -0.0125(13)
C3 0.0243(19) 0.039(2) 0.032(2) 0.0020(17) 0.0011(17) -0.0098(16)
C4 0.044(3) 0.070(3) 0.055(3) 0.022(3) -0.015(2) -0.021(2)
C5 0.049(3) 0.073(4) 0.051(4) 0.022(3) -0.021(3) -0.022(2)
O1W 0.107(15) 0.072(10) 0.18(3) 0.053(14) -0.066(15) 0.006(9)

loop_
_atom_type_symbol
_atom_type_description
_atom_type_scat_dispersion_real
_atom_type_scat_dispersion_imag
_atom_type_scat_source
C C 0.0033 0.0016 'International Tables Vol C Tables 4.2.6.8 and 6.1.1.4'
H H 0.0000 0.0000 'International Tables Vol C Tables 4.2.6.8 and 6.1.1.4'
N N 0.0061 0.0033 'International Tables Vol C Tables 4.2.6.8 and 6.1.1.4'
O O 0.0106 0.0060 'International Tables Vol C Tables 4.2.6.8 and 6.1.1.4'
Cu Cu 0.3201 1.2651 'International Tables Vol C Tables 4.2.6.8 and 6.1.1.4'
Br Br -0.2901 2.4595 'International Tables Vol C Tables 4.2.6.8 and 6.1.1.4'

loop_
_geom_angle_atom_site_label_1
_geom_angle_atom_site_label_2
_geom_angle_atom_site_label_3
_geom_angle
_geom_angle_site_symmetry_1
_geom_angle_site_symmetry_3
Cu1 Br1 Cu1 117.85(3) . 6_655
N1 Cu1 N1 130.5(2) . 4_655
N1 Cu1 Br1 111.74(10) . .
N1 Cu1 Br1 111.74(10) 4_655 .
N1 Cu1 Br1 93.88(11) . 6_654
N1 Cu1 Br1 93.88(11) 4_655 6_654
Br1 Cu1 Br1 108.53(3) . 6_654
C1 C2 C3 105.9(3) . .
C1 C2 C2 126.7(3) . 2_655
C3 C2 C2 127.4(3) . 2_655
N2 C1 C2 105.8(4) . .
N2 C1 C5 122.4(4) . .
C2 C1 C5 131.8(3) . .
C3 N1 N2 105.9(3) . .
C3 N1 Cu1 133.9(3) . .
N2 N1 Cu1 120.0(3) . .
C1 N2 N1 112.6(3) . .
C1 N2 H2A 123.7 . .
N1 N2 H2A 123.7 . .
N1 C3 C2 109.7(3) . .
N1 C3 C4 120.9(4) . .
C2 C3 C4 129.3(3) . .
C3 C4 H4A 109.5 . .
C3 C4 H4B 109.5 . .
H4A C4 H4B 109.5 . .
C3 C4 H4C 109.5 . .
H4A C4 H4C 109.5 . .
H4B C4 H4C 109.5 . .
C1 C5 H5A 109.5 . .
C1 C5 H5B 109.5 . .
H5A C5 H5B 109.5 . .
C1 C5 H5C 109.5 . .
H5A C5 H5C 109.5 . .
H5B C5 H5C 109.5 . .

loop_
_geom_bond_atom_site_label_1
_geom_bond_atom_site_label_2
_geom_bond_distance
_geom_bond_site_symmetry_2
Br1 Cu1 2.5036(12) .
Br1 Cu1 2.7811(13) 6_655
Cu1 N1 1.989(3) .
Cu1 N1 1.989(3) 4_655
Cu1 Br1 2.7811(13) 6_654
C2 C1 1.384(5) .
C2 C3 1.409(6) .
C2 C2 1.481(6) 2_655
C1 N2 1.343(5) .
C1 C5 1.470(7) .
N1 C3 1.330(5) .
N1 N2 1.347(5) .
N2 H2A 0.8600 .
C3 C4 1.483(6) .
C4 H4A 0.9600 .
C4 H4B 0.9600 .
C4 H4C 0.9600 .
C5 H5A 0.9600 .
C5 H5B 0.9600 .
C5 H5C 0.9600 .
O1W O1W 1.22(4) 4
